data_7151147
loop_
_publ_author_name
'Walker, Stephen M.'
'Williams, Jodi T.'
'Russell, Alexander G.'
'Kariuki, Benson M.'
'Snaith, John S.'

_publ_section_title
;
 Stereoselective synthesis of 3,4-disubstituted and
 3,4,5-trisubstituted piperidines by Lewis acid-catalysed ene
 cyclisation of 4-aza-1,7-dienes.
;
_journal_issue 18
_journal_name_full 'Organic &amp; biomolecular chemistry'
_journal_page_first 2925
_journal_page_last 2931
_journal_paper_doi 10.1039/b708139a
_journal_volume 5
_journal_year 2007
_chemical_formula_sum 'C22 H31 N O6 S'
_chemical_formula_weight 437.54
_chemical_name_systematic
;
?
;
_space_group_IT_number 14
_symmetry_cell_setting monoclinic
_symmetry_space_group_name_Hall '-P 2yab'
_symmetry_space_group_name_H-M 'P 1 21/a 1'
_atom_sites_solution_hydrogens geom
_atom_sites_solution_primary direct
_atom_sites_solution_secondary difmap
_audit_creation_method SHELXL-97
_cell_angle_alpha 90.00
_cell_angle_beta 94.284(2)
_cell_angle_gamma 90.00
_cell_formula_units_Z 4
_cell_length_a 10.2895(6)
_cell_length_b 10.2232(5)
_cell_length_c 22.4956(11)
_cell_measurement_temperature 296(2)
_cell_volume 2359.7(2)
_computing_structure_refinement 'SHELXL-97 (Sheldrick, 1997)'
_diffrn_ambient_temperature 296(2)
_diffrn_measured_fraction_theta_full 0.671
_diffrn_measured_fraction_theta_max 0.671
_diffrn_measurement_device_type 'Bruker Smart 6000 CCD'
_diffrn_measurement_method 'CCD scans'
_diffrn_radiation_monochromator graphite
_diffrn_radiation_source 'fine-focus sealed tube'
_diffrn_radiation_type CuK\a
_diffrn_radiation_wavelength 1.54178
_diffrn_reflns_av_R_equivalents 0.0364
_diffrn_reflns_av_sigmaI/netI 0.0475
_diffrn_reflns_limit_h_max 4
_diffrn_reflns_limit_h_min -10
_diffrn_reflns_limit_k_max 10
_diffrn_reflns_limit_k_min -10
_diffrn_reflns_limit_l_max 26
_diffrn_reflns_limit_l_min -19
_diffrn_reflns_number 8325
_diffrn_reflns_theta_full 70.14
_diffrn_reflns_theta_max 70.14
_diffrn_reflns_theta_min 4.75
_exptl_absorpt_coefficient_mu 1.520
_exptl_absorpt_correction_T_max 0.9702
_exptl_absorpt_correction_T_min 0.6261
_exptl_crystal_density_diffrn 1.232
_exptl_crystal_density_method 'not measured'
_exptl_crystal_F_000 936
_exptl_crystal_size_max 0.34
_exptl_crystal_size_mid 0.24
_exptl_crystal_size_min 0.02
_refine_diff_density_max 0.219
_refine_diff_density_min -0.236
_refine_diff_density_rms 0.034
_refine_ls_extinction_method none
_refine_ls_goodness_of_fit_ref 1.015
_refine_ls_hydrogen_treatment mixed
_refine_ls_matrix_type full
_refine_ls_number_parameters 304
_refine_ls_number_reflns 3020
_refine_ls_number_restraints 6
_refine_ls_restrained_S_all 1.014
_refine_ls_R_factor_all 0.0671
_refine_ls_R_factor_gt 0.0476
_refine_ls_shift/su_max 0.028
_refine_ls_shift/su_mean 0.001
_refine_ls_structure_factor_coef Fsqd
_refine_ls_weighting_details 'calc w=1/[\s^2^(Fo^2^)+(0.0810P)^2^+0.4298P] where P=(Fo^2^+2Fc^2^)/3'
_refine_ls_weighting_scheme calc
_refine_ls_wR_factor_gt 0.1293
_refine_ls_wR_factor_ref 0.1469
_reflns_number_gt 2180
_reflns_number_total 3020
_reflns_threshold_expression >2sigma(I)
_cod_data_source_file b708139a.txt
_cod_data_source_block jtw55
_cod_depositor_comments
;
The following automatic conversions were performed:
'_symmetry_cell_setting' value 'Monoclinic' changed to 'monoclinic'
according to '/home/saulius/struct/CIF-dictionaries/cif_core.dic'
dictionary named 'cif_core.dic' version 2.4.1 from 2010-06-29.

Automatic conversion script
Id: cif_fix_enum 1527 2010-12-29 10:47:43Z saulius 
;
_cod_original_sg_symbol_H-M P21/a
_cod_database_code 7151147

loop_
_symmetry_equiv_pos_as_xyz
'x, y, z'
'-x+1/2, y+1/2, -z'
'-x, -y, -z'
'x-1/2, -y-1/2, z'

loop_
_atom_site_label
_atom_site_type_symbol
_atom_site_fract_x
_atom_site_fract_y
_atom_site_fract_z
_atom_site_U_iso_or_equiv
_atom_site_adp_type
_atom_site_occupancy
_atom_site_symmetry_multiplicity
_atom_site_calc_flag
_atom_site_refinement_flags
_atom_site_disorder_assembly
_atom_site_disorder_group
N1 N 0.5028(2) 0.19802(19) 0.79103(9) 0.0607(6) Uani 1 1 d . A 1
O1 O 0.6863(2) 0.1422(2) 0.86298(10) 0.0878(6) Uani 1 1 d . A 1
O2 O 0.5590(2) -0.03294(19) 0.81043(10) 0.0942(7) Uani 1 1 d . A 1
O3 O 0.5339(2) 0.4432(2) 0.61266(10) 0.0897(7) Uani 1 1 d . A 1
O4 O 0.3503(3) 0.3685(3) 0.56690(11) 0.1177(9) Uani 1 1 d . A 1
O5 O 0.1154(3) 0.4240(3) 0.65161(12) 0.1183(9) Uani 1 1 d . A 1
O6 O 0.1878(5) 0.5935(6) 0.6004(4) 0.090(2) Uani 0.543(10) 1 d PD A 1
O6A O 0.1718(7) 0.6300(9) 0.6341(4) 0.104(3) Uani 0.457(10) 1 d PD A 1
S1 S 0.56358(7) 0.09169(7) 0.83937(3) 0.0711(3) Uani 1 1 d . A 1
C1 C 0.5083(3) 0.3371(2) 0.80898(11) 0.0609(7) Uani 1 1 d . A 1
H1A H 0.5901 0.3549 0.8318 0.073 Uiso 1 1 calc R A 1
H1B H 0.4378 0.3564 0.8339 0.073 Uiso 1 1 calc R A 1
C2 C 0.4964(3) 0.4234(2) 0.75323(11) 0.0588(7) Uani 1 1 d . A 1
H2 H 0.5670 0.3995 0.7284 0.071 Uiso 1 1 calc R A 1
C3 C 0.3664(3) 0.3939(2) 0.71746(12) 0.0615(7) Uani 1 1 d . A 1
H3 H 0.2965 0.4139 0.7434 0.074 Uiso 1 1 calc R A 1
C4 C 0.3580(3) 0.2481(2) 0.70318(12) 0.0678(8) Uani 1 1 d . A 1
H4A H 0.2732 0.2292 0.6832 0.081 Uiso 1 1 calc R A 1
H4B H 0.4236 0.2262 0.6761 0.081 Uiso 1 1 calc R A 1
C5 C 0.3777(3) 0.1639(3) 0.75838(12) 0.0682(8) Uani 1 1 d . A 1
H5A H 0.3068 0.1780 0.7838 0.082 Uiso 1 1 calc R A 1
H5B H 0.3779 0.0723 0.7471 0.082 Uiso 1 1 calc R A 1
C6 C 0.4587(3) 0.0855(3) 0.89722(13) 0.0683(8) Uani 1 1 d . A 1
C7 C 0.4824(4) 0.1632(3) 0.94650(16) 0.0887(10) Uani 1 1 d . A 1
H7 H 0.5556 0.2168 0.9498 0.106 Uiso 1 1 calc R A 1
C8 C 0.3979(5) 0.1618(4) 0.99105(17) 0.1082(12) Uani 1 1 d . A 1
H8 H 0.4158 0.2142 1.0245 0.130 Uiso 1 1 calc R A 1
C9 C 0.2885(5) 0.0857(5) 0.9876(2) 0.1083(13) Uani 1 1 d . A 1
C10 C 0.2649(4) 0.0082(4) 0.9378(2) 0.1112(13) Uani 1 1 d . A 1
H10 H 0.1910 -0.0444 0.9345 0.133 Uiso 1 1 calc R A 1
C11 C 0.3492(3) 0.0068(3) 0.89242(15) 0.0877(10) Uani 1 1 d . A 1
H11 H 0.3323 -0.0464 0.8592 0.105 Uiso 1 1 calc R A 1
C12 C 0.1954(5) 0.0845(5) 1.0370(2) 0.167(2) Uani 1 1 d . A 1
H12A H 0.1107 0.0566 1.0210 0.200 Uiso 1 1 calc R A 1
H12B H 0.1894 0.1708 1.0533 0.200 Uiso 1 1 calc R A 1
H12C H 0.2272 0.0251 1.0678 0.200 Uiso 1 1 calc R A 1
C13 C 0.5144(3) 0.5658(3) 0.77082(13) 0.0718(8) Uani 1 1 d . A 1
C14 C 0.6173(3) 0.6327(3) 0.75441(16) 0.0972(11) Uani 1 1 d . A 1
H14A H 0.6283 0.7199 0.7655 0.117 Uiso 1 1 calc R A 1
H14B H 0.6779 0.5922 0.7319 0.117 Uiso 1 1 calc R A 1
C15 C 0.4170(4) 0.6275(3) 0.8064(2) 0.1207(14) Uani 1 1 d . A 1
H15A H 0.4418 0.7165 0.8149 0.145 Uiso 1 1 calc R A 1
H15B H 0.4124 0.5804 0.8431 0.145 Uiso 1 1 calc R A 1
H15C H 0.3333 0.6258 0.7845 0.145 Uiso 1 1 calc R A 1
C16 C 0.3435(3) 0.4797(3) 0.66110(14) 0.0723(8) Uani 1 1 d . A 1
H16 H 0.3816 0.5659 0.6701 0.087 Uiso 1 1 calc R A 1
C17 C 0.4070(3) 0.4246(3) 0.60813(15) 0.0795(9) Uani 1 1 d . A 1
C18 C 0.6084(4) 0.3886(4) 0.56570(16) 0.1107(12) Uani 1 1 d . A 1
H18A H 0.5604 0.3986 0.5272 0.133 Uiso 1 1 calc R A 1
H18B H 0.6243 0.2962 0.5727 0.133 Uiso 1 1 calc R A 1
C19 C 0.7336(5) 0.4606(5) 0.5667(2) 0.1370(16) Uani 1 1 d . A 1
H19A H 0.7169 0.5510 0.5574 0.164 Uiso 1 1 calc R A 1
H19B H 0.7868 0.4236 0.5377 0.164 Uiso 1 1 calc R A 1
H19C H 0.7782 0.4538 0.6056 0.164 Uiso 1 1 calc R A 1
C20 C 0.1998(4) 0.4984(4) 0.64346(17) 0.0956(11) Uani 1 1 d . A 1
C21 C 0.0585(6) 0.6171(9) 0.5700(3) 0.115(4) Uani 0.543(10) 1 d PD A 1
H21A H 0.0099 0.5360 0.5652 0.138 Uiso 0.543(10) 1 calc PR A 1
H21B H 0.0665 0.6554 0.5310 0.138 Uiso 0.543(10) 1 calc PR A 1
C22 C -0.0085(8) 0.7106(10) 0.6097(5) 0.144(5) Uani 0.543(10) 1 d PD A 1
H22A H -0.0325 0.6651 0.6445 0.173 Uiso 0.543(10) 1 calc PR A 1
H22B H -0.0852 0.7452 0.5884 0.173 Uiso 0.543(10) 1 calc PR A 1
H22C H 0.0498 0.7810 0.6213 0.173 Uiso 0.543(10) 1 calc PR A 1
C21A C 0.0312(7) 0.6531(14) 0.6224(4) 0.162(7) Uani 0.457(10) 1 d PD A 1
H21C H 0.0024 0.7227 0.6476 0.195 Uiso 0.457(10) 1 calc PR A 1
H21D H -0.0178 0.5745 0.6298 0.195 Uiso 0.457(10) 1 calc PR A 1
C22A C 0.0129(11) 0.6915(17) 0.5575(4) 0.168(7) Uani 0.457(10) 1 d PD A 1
H22D H 0.0853 0.7439 0.5473 0.201 Uiso 0.457(10) 1 calc PR A 1
H22E H -0.0663 0.7407 0.5507 0.201 Uiso 0.457(10) 1 calc PR A 1
H22F H 0.0079 0.6141 0.5332 0.201 Uiso 0.457(10) 1 calc PR A 1

loop_
_atom_site_aniso_label
_atom_site_aniso_U_11
_atom_site_aniso_U_22
_atom_site_aniso_U_33
_atom_site_aniso_U_23
_atom_site_aniso_U_13
_atom_site_aniso_U_12
N1 0.0608(15) 0.0537(13) 0.0679(14) 0.0043(10) 0.0066(10) -0.0007(9)
O1 0.0555(14) 0.0972(15) 0.1097(16) 0.0224(12) 0.0001(11) 0.0041(10)
O2 0.1161(19) 0.0584(13) 0.1101(16) 0.0003(12) 0.0214(13) 0.0193(11)
O3 0.0662(17) 0.1157(17) 0.0880(15) 0.0083(12) 0.0099(12) -0.0076(12)
O4 0.097(2) 0.178(2) 0.0767(16) 0.0040(16) -0.0059(14) -0.0276(17)
O5 0.0634(18) 0.131(2) 0.158(2) 0.0400(17) -0.0050(15) -0.0129(14)
O6 0.071(3) 0.082(4) 0.115(5) 0.013(3) -0.010(3) 0.019(2)
O6A 0.080(4) 0.095(5) 0.138(7) 0.013(5) 0.004(4) 0.029(3)
S1 0.0671(6) 0.0636(5) 0.0836(5) 0.0104(4) 0.0120(4) 0.0077(3)
C1 0.0566(18) 0.0584(17) 0.0680(17) -0.0041(13) 0.0059(13) -0.0025(11)
C2 0.0520(18) 0.0542(16) 0.0708(17) 0.0008(12) 0.0091(13) -0.0016(11)
C3 0.0501(18) 0.0631(17) 0.0721(17) 0.0052(13) 0.0098(13) -0.0026(11)
C4 0.066(2) 0.0667(18) 0.0695(18) 0.0003(14) -0.0002(14) -0.0081(13)
C5 0.072(2) 0.0582(16) 0.0745(19) 0.0000(13) 0.0063(14) -0.0121(13)
C6 0.064(2) 0.0680(18) 0.0734(19) 0.0160(15) 0.0052(14) 0.0033(13)
C7 0.089(3) 0.095(2) 0.083(2) 0.0065(19) 0.012(2) 0.0038(18)
C8 0.119(4) 0.127(3) 0.081(3) 0.011(2) 0.018(3) 0.029(3)
C9 0.094(3) 0.141(4) 0.094(3) 0.056(3) 0.029(3) 0.041(3)
C10 0.076(3) 0.133(3) 0.126(3) 0.059(3) 0.017(3) -0.003(2)
C11 0.082(3) 0.092(2) 0.089(2) 0.0262(18) 0.0074(19) -0.0098(18)
C12 0.139(4) 0.235(6) 0.136(4) 0.097(4) 0.068(3) 0.075(4)
C13 0.069(2) 0.0577(17) 0.088(2) 0.0007(14) 0.0023(16) -0.0026(14)
C14 0.079(3) 0.068(2) 0.145(3) 0.000(2) 0.008(2) -0.0171(16)
C15 0.132(4) 0.073(2) 0.163(4) -0.027(2) 0.048(3) -0.001(2)
C16 0.055(2) 0.0711(18) 0.089(2) 0.0171(16) -0.0011(15) -0.0036(13)
C17 0.068(3) 0.095(2) 0.075(2) 0.0266(17) -0.0021(18) -0.0118(16)
C18 0.092(3) 0.154(4) 0.087(3) 0.009(2) 0.019(2) 0.009(2)
C19 0.092(4) 0.185(4) 0.138(4) 0.053(3) 0.034(3) 0.012(3)
C20 0.064(3) 0.093(3) 0.127(3) 0.026(2) -0.010(2) -0.0013(18)
C21 0.086(7) 0.106(6) 0.146(10) -0.006(5) -0.027(6) 0.032(4)
C22 0.143(10) 0.112(8) 0.173(14) -0.031(8) -0.012(8) 0.043(6)
C21A 0.112(11) 0.139(12) 0.226(16) 0.025(12) -0.048(11) 0.057(9)
C22A 0.099(10) 0.254(18) 0.150(11) 0.047(13) 0.009(9) 0.038(10)

loop_
_atom_type_symbol
_atom_type_description
_atom_type_scat_dispersion_real
_atom_type_scat_dispersion_imag
_atom_type_scat_source
C C 0.0181 0.0091 'International Tables Vol C Tables 4.2.6.8 and 6.1.1.4'
H H 0.0000 0.0000 'International Tables Vol C Tables 4.2.6.8 and 6.1.1.4'
N N 0.0311 0.0180 'International Tables Vol C Tables 4.2.6.8 and 6.1.1.4'
O O 0.0492 0.0322 'International Tables Vol C Tables 4.2.6.8 and 6.1.1.4'
S S 0.3331 0.5567 'International Tables Vol C Tables 4.2.6.8 and 6.1.1.4'

loop_
_geom_angle_atom_site_label_1
_geom_angle_atom_site_label_2
_geom_angle_atom_site_label_3
_geom_angle
_geom_angle_site_symmetry_1
_geom_angle_site_symmetry_3
_geom_angle_publ_flag
C5 N1 C1 112.16(19) . . ?
C5 N1 S1 116.86(16) . . ?
C1 N1 S1 117.04(16) . . ?
C17 O3 C18 117.4(3) . . ?
C20 O6 C21 118.4(6) . . ?
C20 O6A C21A 111.9(7) . . ?
O1 S1 O2 119.29(13) . . ?
O1 S1 N1 106.93(11) . . ?
O2 S1 N1 107.02(12) . . ?
O1 S1 C6 108.25(14) . . ?
O2 S1 C6 107.74(14) . . ?
N1 S1 C6 107.03(12) . . ?
N1 C1 C2 109.4(2) . . ?
C13 C2 C1 109.8(2) . . ?
C13 C2 C3 114.2(2) . . ?
C1 C2 C3 109.2(2) . . ?
C4 C3 C2 109.6(2) . . ?
C4 C3 C16 112.3(2) . . ?
C2 C3 C16 113.0(2) . . ?
C5 C4 C3 112.4(2) . . ?
N1 C5 C4 109.4(2) . . ?
C7 C6 C11 119.7(3) . . ?
C7 C6 S1 119.8(3) . . ?
C11 C6 S1 120.4(3) . . ?
C6 C7 C8 120.0(4) . . ?
C9 C8 C7 121.9(4) . . ?
C8 C9 C10 117.9(4) . . ?
C8 C9 C12 121.7(5) . . ?
C10 C9 C12 120.4(5) . . ?
C9 C10 C11 121.4(4) . . ?
C6 C11 C10 119.2(3) . . ?
C14 C13 C15 121.1(3) . . ?
C14 C13 C2 120.2(3) . . ?
C15 C13 C2 118.6(3) . . ?
C17 C16 C20 108.2(3) . . ?
C17 C16 C3 112.8(2) . . ?
C20 C16 C3 111.9(3) . . ?
O4 C17 O3 123.4(4) . . ?
O4 C17 C16 124.9(3) . . ?
O3 C17 C16 111.7(3) . . ?
O3 C18 C19 107.6(3) . . ?
O5 C20 O6 122.6(4) . . ?
O5 C20 O6A 120.1(4) . . ?
O6 C20 O6A 36.9(3) . . ?
O5 C20 C16 126.4(3) . . ?
O6 C20 C16 108.0(4) . . ?
O6A C20 C16 110.5(4) . . ?
O6 C21 C22 105.46(10) . . ?
O6A C21A C22A 105.44(10) . . ?

loop_
_geom_bond_atom_site_label_1
_geom_bond_atom_site_label_2
_geom_bond_distance
_geom_bond_site_symmetry_2
_geom_bond_publ_flag
N1 C5 1.476(3) . ?
N1 C1 1.478(3) . ?
N1 S1 1.629(2) . ?
O1 S1 1.429(2) . ?
O2 S1 1.430(2) . ?
O3 C17 1.315(4) . ?
O3 C18 1.461(4) . ?
O4 C17 1.204(4) . ?
O5 C20 1.178(4) . ?
O6 C20 1.372(7) . ?
O6 C21 1.4699(11) . ?
O6A C20 1.388(9) . ?
O6A C21A 1.4700(11) . ?
S1 C6 1.753(3) . ?
C1 C2 1.531(3) . ?
C2 C13 1.516(4) . ?
C2 C3 1.538(3) . ?
C3 C4 1.525(3) . ?
C3 C16 1.545(4) . ?
C4 C5 1.512(3) . ?
C6 C7 1.371(4) . ?
C6 C11 1.381(4) . ?
C7 C8 1.375(5) . ?
C8 C9 1.366(6) . ?
C9 C10 1.380(6) . ?
C9 C12 1.520(6) . ?
C10 C11 1.388(5) . ?
C13 C14 1.336(4) . ?
C13 C15 1.471(5) . ?
C16 C17 1.510(5) . ?
C16 C20 1.514(4) . ?
C18 C19 1.483(6) . ?
C21 C22 1.5086(11) . ?
C21A C22A 1.5090(11) . ?
